data_7250708
loop_
_publ_author_name
'Yuan, Yong'
'Bai, Chunyan'
'Tao, Yuyan'
'Zhang, Ya-Nan'
'Bao, Xiazhen'
'Ji, Dongsheng'
'Wang, Liwei'
'Qi, Xiaotian'
'Huo, Congde'

_publ_section_title
;
 Electrochemical ring-opening oxidation of aryl thianthrenium salts
;
_journal_issue 32
_journal_name_full 'Green Chemistry'
_journal_page_first 9777
_journal_page_last 9786
_journal_paper_doi 10.1039/D5GC02103K
_journal_volume 27
_journal_year 2025
_chemical_formula_moiety 'C21 H18 O S2'
_chemical_formula_sum 'C21 H18 O S2'
_chemical_formula_weight 350.47
_space_group_crystal_system monoclinic
_space_group_IT_number 14
_space_group_name_Hall '-P 2yn'
_space_group_name_H-M_alt 'P 1 21/n 1'
_atom_sites_solution_hydrogens geom
_atom_sites_solution_primary dual
_audit_creation_date 2024-06-15
_audit_creation_method
;
Olex2 1.5-ac5-024
(compiled 2022.04.12 svn.rca3783a0 for Rigaku Oxford Diffraction, GUI svn.r6498)
;
_audit_update_record
;
2024-12-06 deposited with the CCDC.	2025-07-15 downloaded from the CCDC.
;
_cell_angle_alpha 90
_cell_angle_beta 95.455(2)
_cell_angle_gamma 90
_cell_formula_units_Z 4
_cell_length_a 11.7103(2)
_cell_length_b 9.7878(2)
_cell_length_c 15.3735(4)
_cell_measurement_reflns_used 7786
_cell_measurement_temperature 301.20(10)
_cell_measurement_theta_max 76.0200
_cell_measurement_theta_min 4.5240
_cell_volume 1754.10(7)
_computing_cell_refinement 'CrysAlisPro 1.171.42.93a (Rigaku OD, 2023)'
_computing_data_collection 'CrysAlisPro 1.171.42.93a (Rigaku OD, 2023)'
_computing_data_reduction 'CrysAlisPro 1.171.42.93a (Rigaku OD, 2023)'
_computing_molecular_graphics 'Olex2 1.5-ac5-024 (Dolomanov et al., 2009)'
_computing_publication_material 'Olex2 1.5-ac5-024 (Dolomanov et al., 2009)'
_computing_structure_refinement 'SHELXL 2018/3 (Sheldrick, 2015)'
_computing_structure_solution 'SHELXT  (Sheldrick, 2015)'
_diffrn_ambient_environment air
_diffrn_ambient_temperature 301.20(10)
_diffrn_detector 'Hybrid Pixel Array Detector'
_diffrn_detector_area_resol_mean 10.0000
_diffrn_detector_type HyPix
_diffrn_measured_fraction_theta_full 0.997
_diffrn_measured_fraction_theta_max 0.950
_diffrn_measurement_details
;
List of Runs (angles in degrees, time in seconds):

  # Type    Start    End  Width  t~exp~   \w     \q     \k     \f   Frames
#--------------------------------------------------------------------------
  1  \w    -67.00 -29.00   1.00    0.15    -- -102.00  61.00 120.00   38
  2  \w    -69.00 -29.00   1.00    0.15    -- -102.00  61.00  90.00   40
  3  \w    -69.00 -44.00   1.00    0.15    -- -102.00  61.00 -60.00   25
  4  \w    -69.00 -44.00   1.00    0.15    -- -102.00  61.00-150.00   25
  5  \w    -25.00  20.00   1.00    0.10    --  -46.68  19.00-150.00   45
  6  \w    -25.00  15.00   1.00    0.10    --  -46.68  19.00-180.00   40
  7  \w    -21.00   4.00   1.00    0.10    --  -46.68  19.00   0.00   25
  8  \w    -22.00  29.00   1.00    0.10    --  -46.68  19.00 120.00   51
  9  \w    -81.00 -21.00   1.00    0.10    --  -46.68 112.00 -97.00   60
 10  \w   -102.00 -67.00   1.00    0.15    -- -102.00 112.00 -97.00   35
 11  \w   -161.00 -91.00   1.00    0.15    -- -102.00-112.00 169.00   70
 12  \w     43.00  70.00   1.00    0.15    --  104.76 -77.00-180.00   27
 13  \w     77.00 103.00   1.00    0.15    --  104.76 -77.00-180.00   26
 14  \w     46.00  72.00   1.00    0.15    --  104.76 -61.00-180.00   26
 15  \w     41.00  67.00   1.00    0.15    --  104.76 -61.00-150.00   26
 16  \w    -27.00  28.00   1.00    0.10    --   46.68 -19.00-180.00   55
 17  \w     43.00  69.00   1.00    0.15    --  104.76 -61.00 -30.00   26
 18  \w    103.00 166.00   1.00    0.15    --  104.76  30.00-120.00   63
 19  \w     92.00 177.00   1.00    0.15    --  104.76  77.00-120.00   85
 20  \w    142.00 167.00   1.00    0.15    --  104.76 112.00 -97.00   25
 21  \w    126.00 171.00   1.00    0.15    --  104.76  30.00   0.00   45
 22  \w     39.00 105.00   1.00    0.15    --  104.76 -94.00 150.00   66
 23  \w     72.00  98.00   1.00    0.15    --  104.76-112.00 169.00   26
 24  \w     22.00  47.00   1.00    0.10    --   46.68-112.00 169.00   25
;
_diffrn_measurement_device 'four-circle diffractometer'
_diffrn_measurement_device_type 'XtaLAB Synergy R, DW system, HyPix'
_diffrn_measurement_method '\w scans'
_diffrn_orient_matrix_type 'CrysAlisPro convention (1999,Acta A55,543-557)'
_diffrn_orient_matrix_UB_11 0.0056106000
_diffrn_orient_matrix_UB_12 0.1254988000
_diffrn_orient_matrix_UB_13 0.0607433000
_diffrn_orient_matrix_UB_21 0.0359226000
_diffrn_orient_matrix_UB_22 0.0899214000
_diffrn_orient_matrix_UB_23 -0.0749588000
_diffrn_orient_matrix_UB_31 -0.1271032000
_diffrn_orient_matrix_UB_32 0.0308713000
_diffrn_orient_matrix_UB_33 -0.0284680000
_diffrn_radiation_monochromator mirror
_diffrn_radiation_probe x-ray
_diffrn_radiation_type 'Cu K\a'
_diffrn_radiation_wavelength 1.54184
_diffrn_reflns_av_R_equivalents 0.0191
_diffrn_reflns_av_unetI/netI 0.0182
_diffrn_reflns_Laue_measured_fraction_full 0.997
_diffrn_reflns_Laue_measured_fraction_max 0.950
_diffrn_reflns_limit_h_max 12
_diffrn_reflns_limit_h_min -14
_diffrn_reflns_limit_k_max 11
_diffrn_reflns_limit_k_min -11
_diffrn_reflns_limit_l_max 19
_diffrn_reflns_limit_l_min -19
_diffrn_reflns_number 11336
_diffrn_reflns_point_group_measured_fraction_full 0.997
_diffrn_reflns_point_group_measured_fraction_max 0.950
_diffrn_reflns_theta_full 67.684
_diffrn_reflns_theta_max 76.564
_diffrn_reflns_theta_min 4.544
_diffrn_source 'Rotating-anode X-ray tube'
_diffrn_source_type 'Rigaku (Cu) X-ray Source'
_exptl_absorpt_coefficient_mu 2.769
_exptl_absorpt_correction_T_max 1.00000
_exptl_absorpt_correction_T_min 0.62011
_exptl_absorpt_correction_type multi-scan
_exptl_absorpt_process_details
;
CrysAlisPro 1.171.42.93a (Rigaku Oxford Diffraction, 2023)
Empirical absorption correction using spherical harmonics,
implemented in SCALE3 ABSPACK scaling algorithm.
;
_exptl_crystal_colour 'clear light colourless'
_exptl_crystal_colour_lustre clear
_exptl_crystal_colour_modifier light
_exptl_crystal_colour_primary colourless
_exptl_crystal_density_diffrn 1.327
_exptl_crystal_description block
_exptl_crystal_F_000 736
_exptl_crystal_size_max 0.18
_exptl_crystal_size_mid 0.12
_exptl_crystal_size_min 0.05
_refine_diff_density_max 0.331
_refine_diff_density_min -0.397
_refine_diff_density_rms 0.032
_refine_ls_extinction_coef 0.0033(5)
_refine_ls_extinction_expression Fc^*^=kFc[1+0.001xFc^2^\l^3^/sin(2\q)]^-1/4^
_refine_ls_extinction_method 'SHELXL-2018/3 (Sheldrick 2018)'
_refine_ls_goodness_of_fit_ref 1.081
_refine_ls_hydrogen_treatment constr
_refine_ls_matrix_type full
_refine_ls_number_parameters 218
_refine_ls_number_reflns 3509
_refine_ls_number_restraints 0
_refine_ls_restrained_S_all 1.081
_refine_ls_R_factor_all 0.0400
_refine_ls_R_factor_gt 0.0366
_refine_ls_shift/su_max 0.005
_refine_ls_shift/su_mean 0.001
_refine_ls_structure_factor_coef Fsqd
_refine_ls_weighting_details 'w=1/[\s^2^(Fo^2^)+(0.0435P)^2^+0.4478P] where P=(Fo^2^+2Fc^2^)/3'
_refine_ls_weighting_scheme calc
_refine_ls_wR_factor_gt 0.0962
_refine_ls_wR_factor_ref 0.0985
_reflns_Friedel_coverage 0.000
_reflns_number_gt 3174
_reflns_number_total 3509
_reflns_threshold_expression 'I > 2\s(I)'
_cod_data_source_file d5gc02103k2.cif
_cod_data_source_block p5_auto
_cod_depositor_comments 'Adding full bibliography for 7250708--7250709.cif.'
_cod_original_cell_volume 1754.09(7)
_cod_database_code 7250708
_shelx_shelxl_version_number 2018/3
_shelx_space_group_comment
;
The symmetry employed for this shelxl refinement is uniquely defined
by the following loop, which should always be used as a source of
symmetry information in preference to the above space-group names.
They are only intended as comments.
;
_olex2_refinement_description
;
1. Fixed Uiso
 At 1.2 times of:
  All C(H) groups, All C(H,H) groups
2.a Ternary CH refined with riding coordinates:
 C7(H7)
2.b Secondary CH2 refined with riding coordinates:
 C9(H9A,H9B), C8(H8A,H8B)
2.c Aromatic/amide H refined with riding coordinates:
 C3(H3), C2(H2), C14(H14), C6(H6), C5(H5), C13(H13), C11(H11), C18(H18),
 C17(H17), C12(H12), C21(H21), C19(H19), C20(H20)
;
_olex2_submission_special_instructions 'No special instructions were received'
_oxdiff_exptl_absorpt_empirical_details
;
Empirical correction (ABSPACK) includes:
- Absorption correction using spherical harmonics
- Frame scaling
;
_oxdiff_exptl_absorpt_empirical_full_max 1.603
_oxdiff_exptl_absorpt_empirical_full_min 0.808

loop_
_space_group_symop_operation_xyz
'x, y, z'
'-x+1/2, y+1/2, -z+1/2'
'-x, -y, -z'
'x-1/2, -y-1/2, z-1/2'

loop_
_atom_site_label
_atom_site_type_symbol
_atom_site_fract_x
_atom_site_fract_y
_atom_site_fract_z
_atom_site_U_iso_or_equiv
_atom_site_adp_type
_atom_site_occupancy
_atom_site_site_symmetry_order
_atom_site_calc_flag
_atom_site_refinement_flags_posn
_atom_site_refinement_flags_adp
_atom_site_refinement_flags_occupancy
_atom_site_disorder_assembly
_atom_site_disorder_group
S1 S 0.29590(3) 0.20870(4) 0.61321(3) 0.06134(16) Uani 1 1 d . . . . .
S2 S 0.52310(3) 0.19988(5) 0.51828(4) 0.07075(18) Uani 1 1 d . . . . .
C1 C 0.22678(12) 0.27719(15) 0.51367(12) 0.0508(4) Uani 1 1 d . . . . .
O1 O 0.21575(12) 0.22586(17) 0.68188(10) 0.0868(5) Uani 1 1 d . . . . .
C3 C 0.12175(12) 0.45353(16) 0.43338(10) 0.0499(4) Uani 1 1 d . . . . .
H3 H 0.089134 0.540238 0.431728 0.060 Uiso 1 1 calc R U . . .
C2 C 0.17813(13) 0.40698(16) 0.51027(11) 0.0506(4) Uani 1 1 d . . . . .
H2 H 0.183691 0.462054 0.559792 0.061 Uiso 1 1 calc R U . . .
C16 C 0.67350(13) 0.19764(15) 0.51103(10) 0.0478(3) Uani 1 1 d . . . . .
C10 C 0.40248(12) 0.34036(16) 0.63266(10) 0.0480(3) Uani 1 1 d . . . . .
C15 C 0.50364(12) 0.33609(16) 0.59137(10) 0.0471(3) Uani 1 1 d . . . . .
C4 C 0.11232(12) 0.37374(16) 0.35775(11) 0.0502(4) Uani 1 1 d . . . . .
C14 C 0.58275(13) 0.44021(17) 0.60902(11) 0.0562(4) Uani 1 1 d . . . . .
H14 H 0.650088 0.440751 0.581466 0.067 Uiso 1 1 calc R U . . .
C7 C 0.05490(15) 0.4230(2) 0.27389(12) 0.0636(4) Uani 1 1 d . . . . .
H7 H 0.038983 0.351625 0.229707 0.076 Uiso 1 1 calc R U . . .
C6 C 0.21728(14) 0.19598(16) 0.43989(14) 0.0608(5) Uani 1 1 d . . . . .
H6 H 0.249317 0.108962 0.441991 0.073 Uiso 1 1 calc R U . . .
C5 C 0.16055(15) 0.24333(18) 0.36321(13) 0.0616(4) Uani 1 1 d . . . . .
H5 H 0.154266 0.187286 0.314137 0.074 Uiso 1 1 calc R U . . .
C13 C 0.56261(15) 0.54303(19) 0.66705(13) 0.0653(5) Uani 1 1 d . . . . .
H13 H 0.616943 0.611581 0.678566 0.078 Uiso 1 1 calc R U . . .
C11 C 0.38323(14) 0.44396(19) 0.69110(11) 0.0588(4) Uani 1 1 d . . . . .
H11 H 0.316036 0.444717 0.718837 0.071 Uiso 1 1 calc R U . . .
C18 C 0.86577(15) 0.16001(19) 0.57276(15) 0.0681(5) Uani 1 1 d . . . . .
H18 H 0.917553 0.142996 0.621233 0.082 Uiso 1 1 calc R U . . .
C17 C 0.74999(14) 0.17134(18) 0.58276(11) 0.0563(4) Uani 1 1 d . . . . .
H17 H 0.723916 0.161252 0.637681 0.068 Uiso 1 1 calc R U . . .
C12 C 0.46335(15) 0.5455(2) 0.70804(12) 0.0655(5) Uani 1 1 d . . . . .
H12 H 0.450483 0.615281 0.746962 0.079 Uiso 1 1 calc R U . . .
C9 C -0.02954(18) 0.5379(2) 0.26790(14) 0.0798(6) Uani 1 1 d . . . . .
H9A H -0.094494 0.531519 0.223971 0.096 Uiso 1 1 calc R U . . .
H9B H -0.045840 0.581977 0.321874 0.096 Uiso 1 1 calc R U . . .
C21 C 0.71356(17) 0.2123(2) 0.42980(12) 0.0637(5) Uani 1 1 d . . . . .
H21 H 0.662455 0.230317 0.381078 0.076 Uiso 1 1 calc R U . . .
C19 C 0.90450(16) 0.1736(2) 0.49229(16) 0.0766(6) Uani 1 1 d . . . . .
H19 H 0.982338 0.164614 0.485951 0.092 Uiso 1 1 calc R U . . .
C20 C 0.82906(19) 0.2004(2) 0.42096(15) 0.0803(6) Uani 1 1 d . . . . .
H20 H 0.855802 0.210662 0.366277 0.096 Uiso 1 1 calc R U . . .
C8 C 0.08483(19) 0.5599(2) 0.23753(14) 0.0796(6) Uani 1 1 d . . . . .
H8A H 0.138553 0.616999 0.273011 0.096 Uiso 1 1 calc R U . . .
H8B H 0.089875 0.566516 0.175060 0.096 Uiso 1 1 calc R U . . .

loop_
_atom_site_aniso_label
_atom_site_aniso_U_11
_atom_site_aniso_U_22
_atom_site_aniso_U_33
_atom_site_aniso_U_23
_atom_site_aniso_U_13
_atom_site_aniso_U_12
S1 0.0423(2) 0.0540(3) 0.0897(3) 0.0219(2) 0.01658(19) -0.00005(16)
S2 0.0377(2) 0.0802(3) 0.0953(4) -0.0352(3) 0.0115(2) -0.00393(19)
C1 0.0309(7) 0.0430(8) 0.0800(11) 0.0032(7) 0.0128(6) -0.0036(5)
O1 0.0607(8) 0.1027(11) 0.1023(11) 0.0363(9) 0.0359(7) -0.0028(7)
C3 0.0444(7) 0.0408(8) 0.0653(9) -0.0061(7) 0.0095(6) 0.0011(6)
C2 0.0453(8) 0.0442(8) 0.0631(9) -0.0053(7) 0.0093(7) -0.0011(6)
C16 0.0403(7) 0.0460(8) 0.0579(9) -0.0078(6) 0.0097(6) 0.0014(6)
C10 0.0382(7) 0.0520(8) 0.0543(8) 0.0128(7) 0.0074(6) 0.0067(6)
C15 0.0378(7) 0.0497(8) 0.0544(8) 0.0027(6) 0.0081(6) 0.0048(6)
C4 0.0361(7) 0.0501(8) 0.0658(9) -0.0112(7) 0.0121(6) -0.0070(6)
C14 0.0423(8) 0.0575(10) 0.0701(10) -0.0031(8) 0.0130(7) -0.0021(7)
C7 0.0579(10) 0.0706(11) 0.0620(10) -0.0176(9) 0.0049(8) -0.0036(8)
C6 0.0427(8) 0.0402(8) 0.1008(14) -0.0100(8) 0.0138(8) 0.0018(6)
C5 0.0488(9) 0.0532(9) 0.0842(12) -0.0241(9) 0.0136(8) -0.0033(7)
C13 0.0545(9) 0.0569(10) 0.0831(12) -0.0104(9) 0.0000(8) -0.0001(8)
C11 0.0470(8) 0.0762(12) 0.0546(9) 0.0043(8) 0.0121(7) 0.0172(8)
C18 0.0490(9) 0.0551(10) 0.0972(14) -0.0011(9) -0.0083(9) 0.0036(8)
C17 0.0535(9) 0.0563(9) 0.0596(9) 0.0035(7) 0.0073(7) -0.0025(7)
C12 0.0593(10) 0.0710(12) 0.0650(10) -0.0149(9) -0.0009(8) 0.0165(9)
C9 0.0675(12) 0.1040(16) 0.0672(11) 0.0008(11) 0.0028(9) 0.0210(11)
C21 0.0647(11) 0.0730(12) 0.0541(9) -0.0076(8) 0.0089(8) -0.0004(9)
C19 0.0437(9) 0.0694(12) 0.1203(18) -0.0246(12) 0.0259(11) -0.0026(8)
C20 0.0731(13) 0.0938(15) 0.0803(13) -0.0215(11) 0.0401(11) -0.0135(11)
C8 0.0859(14) 0.0895(15) 0.0646(11) 0.0050(10) 0.0134(10) -0.0049(12)

loop_
_atom_type_symbol
_atom_type_description
_atom_type_scat_dispersion_real
_atom_type_scat_dispersion_imag
_atom_type_scat_source
C C 0.0181 0.0091 'International Tables Vol C Tables 4.2.6.8 and 6.1.1.4'
H H 0.0000 0.0000 'International Tables Vol C Tables 4.2.6.8 and 6.1.1.4'
O O 0.0492 0.0322 'International Tables Vol C Tables 4.2.6.8 and 6.1.1.4'
S S 0.3331 0.5567 'International Tables Vol C Tables 4.2.6.8 and 6.1.1.4'

loop_
_geom_angle_atom_site_label_1
_geom_angle_atom_site_label_2
_geom_angle_atom_site_label_3
_geom_angle
_geom_angle_site_symmetry_1
_geom_angle_site_symmetry_3
_geom_angle_publ_flag
C1 S1 C10 97.12(7) . . ?
O1 S1 C1 107.44(8) . . ?
O1 S1 C10 106.01(9) . . ?
C15 S2 C16 103.72(7) . . ?
C2 C1 S1 121.58(13) . . ?
C6 C1 S1 118.73(12) . . ?
C6 C1 C2 119.61(16) . . ?
C2 C3 C4 121.59(15) . . ?
C3 C2 C1 119.74(15) . . ?
C17 C16 S2 121.70(12) . . ?
C17 C16 C21 119.47(15) . . ?
C21 C16 S2 118.63(13) . . ?
C15 C10 S1 120.53(12) . . ?
C11 C10 S1 118.58(12) . . ?
C11 C10 C15 120.88(15) . . ?
C10 C15 S2 118.45(12) . . ?
C14 C15 S2 123.59(12) . . ?
C14 C15 C10 117.95(15) . . ?
C3 C4 C7 122.51(15) . . ?
C5 C4 C3 117.52(16) . . ?
C5 C4 C7 119.96(15) . . ?
C13 C14 C15 120.70(15) . . ?
C4 C7 C9 122.89(16) . . ?
C4 C7 C8 120.79(16) . . ?
C9 C7 C8 58.91(15) . . ?
C5 C6 C1 120.27(15) . . ?
C6 C5 C4 121.26(16) . . ?
C12 C13 C14 120.87(17) . . ?
C12 C11 C10 120.07(15) . . ?
C19 C18 C17 120.46(18) . . ?
C16 C17 C18 119.71(17) . . ?
C13 C12 C11 119.51(17) . . ?
C8 C9 C7 60.90(14) . . ?
C20 C21 C16 120.07(18) . . ?
C18 C19 C20 120.07(17) . . ?
C19 C20 C21 120.21(19) . . ?
C9 C8 C7 60.19(14) . . ?

loop_
_geom_bond_atom_site_label_1
_geom_bond_atom_site_label_2
_geom_bond_distance
_geom_bond_site_symmetry_2
_geom_bond_publ_flag
S1 C1 1.7918(17) . ?
S1 O1 1.4874(14) . ?
S1 C10 1.7991(16) . ?
S2 C16 1.7755(15) . ?
S2 C15 1.7721(16) . ?
C1 C2 1.391(2) . ?
C1 C6 1.381(2) . ?
C3 C2 1.376(2) . ?
C3 C4 1.396(2) . ?
C16 C17 1.377(2) . ?
C16 C21 1.383(2) . ?
C10 C15 1.397(2) . ?
C10 C11 1.387(2) . ?
C15 C14 1.387(2) . ?
C4 C7 1.477(2) . ?
C4 C5 1.395(2) . ?
C14 C13 1.380(2) . ?
C7 C9 1.495(3) . ?
C7 C8 1.505(3) . ?
C6 C5 1.377(3) . ?
C13 C12 1.374(3) . ?
C11 C12 1.374(3) . ?
C18 C17 1.383(2) . ?
C18 C19 1.364(3) . ?
C9 C8 1.475(3) . ?
C21 C20 1.377(3) . ?
C19 C20 1.367(3) . ?
